data_2203840
loop_
_publ_author_name
'Gao, Shan'
'Huo, Li-Hua'
'Dong, Yu'
'Liu, Ji-Wei'
'Zhao, Hui'

_publ_section_title
;
 Hexaaquamagnesium(II) benzene-1,3-dioxyacetate trihydrate
;
_journal_issue 6
_journal_name_full 'Acta Crystallographica Section E'
_journal_page_first m845
_journal_page_last m847
_journal_paper_doi 10.1107/S1600536804012176
_journal_volume 60
_journal_year 2004
_chemical_formula_iupac '[Mg (H2 O)6] (C10 H8 O6), 3H2 O'
_chemical_formula_moiety 'C10 H8 O6, H12 Mg O6, 3(H2 O)'
_chemical_formula_sum 'C10 H26 Mg O15'
_chemical_formula_weight 410.62
_chemical_name_systematic
;
Hexaaquamagnesium(II) benzene-1,3-dioxyacetate trihydrate
;
_space_group_IT_number 14
_symmetry_cell_setting monoclinic
_symmetry_space_group_name_Hall '-P 2yn'
_symmetry_space_group_name_H-M 'P 1 21/n 1'
_atom_sites_solution_hydrogens geom
_atom_sites_solution_primary direct
_atom_sites_solution_secondary difmap
_cell_angle_alpha 90.00
_cell_angle_beta 102.64(3)
_cell_angle_gamma 90.00
_cell_formula_units_Z 4
_cell_length_a 6.1340(10)
_cell_length_b 26.020(5)
_cell_length_c 12.028(2)
_cell_measurement_reflns_used 12616
_cell_measurement_temperature 293(2)
_cell_measurement_theta_max 27.4
_cell_measurement_theta_min 3.5
_cell_volume 1873.2(6)
_computing_cell_refinement RAPID-AUTO
_computing_data_collection 'RAPID-AUTO (Rigaku, 1998)'
_computing_data_reduction 'CrystalStructure (Rigaku/MSC, 2002)'
_computing_molecular_graphics 'ORTEPII (Johnson, 1976)'
_computing_publication_material SHELXL97
_computing_structure_refinement 'SHELXL97 (Sheldrick, 1997)'
_computing_structure_solution 'SHELXS97 (Sheldrick, 1997)'
_diffrn_ambient_temperature 293(2)
_diffrn_detector_area_resol_mean 10
_diffrn_measured_fraction_theta_full 0.997
_diffrn_measured_fraction_theta_max 0.997
_diffrn_measurement_device_type 'Rigaku R-AXIS RAPID'
_diffrn_measurement_method \w
_diffrn_radiation_monochromator graphite
_diffrn_radiation_source 'fine-focus sealed tube'
_diffrn_radiation_type MoK\a
_diffrn_radiation_wavelength 0.71073
_diffrn_reflns_av_R_equivalents 0.019
_diffrn_reflns_av_sigmaI/netI 0.013
_diffrn_reflns_limit_h_max 7
_diffrn_reflns_limit_h_min -7
_diffrn_reflns_limit_k_max 33
_diffrn_reflns_limit_k_min -33
_diffrn_reflns_limit_l_max 15
_diffrn_reflns_limit_l_min -15
_diffrn_reflns_number 17782
_diffrn_reflns_theta_full 27.4
_diffrn_reflns_theta_max 27.4
_diffrn_reflns_theta_min 3.1
_diffrn_standards_decay_% 0
_diffrn_standards_interval_count 0
_diffrn_standards_interval_time 0
_diffrn_standards_number 0
_exptl_absorpt_coefficient_mu 0.167
_exptl_absorpt_correction_T_max 0.971
_exptl_absorpt_correction_T_min 0.937
_exptl_absorpt_correction_type multi-scan
_exptl_absorpt_process_details '(ABSCOR; Higashi, 1995)'
_exptl_crystal_colour Colorless
_exptl_crystal_density_diffrn 1.456
_exptl_crystal_density_method 'not measured'
_exptl_crystal_description Prism
_exptl_crystal_F_000 872
_exptl_crystal_size_max 0.39
_exptl_crystal_size_mid 0.26
_exptl_crystal_size_min 0.18
_refine_diff_density_max 0.39
_refine_diff_density_min -0.15
_refine_ls_extinction_method none
_refine_ls_goodness_of_fit_ref 1.09
_refine_ls_hydrogen_treatment mixed
_refine_ls_matrix_type full
_refine_ls_number_parameters 289
_refine_ls_number_reflns 4240
_refine_ls_number_restraints 27
_refine_ls_restrained_S_all 1.08
_refine_ls_R_factor_all 0.050
_refine_ls_R_factor_gt 0.039
_refine_ls_shift/su_max 0.000
_refine_ls_shift/su_mean 0.000
_refine_ls_structure_factor_coef Fsqd
_refine_ls_weighting_details 'calc w = 1/[\s^2^(Fo^2^)+(0.0482P)^2^+0.4786P] where P = (Fo^2^+2Fc^2^)/3'
_refine_ls_weighting_scheme calc
_refine_ls_wR_factor_gt 0.092
_refine_ls_wR_factor_ref 0.097
_reflns_number_gt 3547
_reflns_number_total 4240
_reflns_threshold_expression I>2\s(I)
_cod_data_source_file ww6210.cif
_cod_data_source_block I
_cod_depositor_comments
;
The following automatic conversions were performed:
'_symmetry_cell_setting' value 'Monoclinic' changed to 'monoclinic'
according to '/home/saulius/struct/CIF-dictionaries/cif_core.dic'
dictionary named 'cif_core.dic' version 2.4.1 from
2010-06-29.

'_exptl_absorpt_correction_type' value 'Multi-scan' changed
to 'multi-scan' according to
'/home/saulius/struct/CIF-dictionaries/cif_core.dic' dictionary named
'cif_core.dic' version 2.4.1 from 2010-06-29.

Automatic conversion script
Id: cif_fix_enum 1527 2010-12-29 10:47:43Z saulius 

The following automatic conversions were performed:

'_symmetry_cell_setting' value 'Monoclinic' changed to 'monoclinic'
according to /home/saulius/struct/CIF-dictionaries/cif_core.dic
dictionary named 'cif_core.dic' version 2.4.1 from
2010-06-29.

'_exptl_absorpt_correction_type' value 'Multi-scan'
changed to 'multi-scan' according to
/home/saulius/struct/CIF-dictionaries/cif_core.dic dictionary named
'cif_core.dic' version 2.4.1 from 2010-06-29.

Automatic conversion script
Id: cif_fix_values 1715 2011-07-08 13:25:40Z adriana 
;
_cod_original_cell_volume 1873.3(6)
_cod_original_sg_symbol_H-M 'P 21/n'
_cod_database_code 2203840
_cod_database_fobs_code 2203840

loop_
_symmetry_equiv_pos_as_xyz
'x, y, z'
'-x+1/2, y+1/2, -z+1/2'
'-x, -y, -z'
'x-1/2, -y-1/2, z-1/2'

loop_
_atom_site_label
_atom_site_fract_x
_atom_site_fract_y
_atom_site_fract_z
_atom_site_U_iso_or_equiv
_atom_site_adp_type
_atom_site_calc_flag
_atom_site_refinement_flags
_atom_site_occupancy
_atom_site_type_symbol
Mg1 0.01334(7) 0.02970(2) 0.28843(4) 0.02620(10) Uani d . 1 Mg
O1 -0.0344(2) -0.04813(4) 0.29620(10) 0.0367(2) Uani d D 1 O
O2 0.0546(2) 0.10786(4) 0.27631(9) 0.0409(3) Uani d D 1 O
O3 -0.2690(2) 0.03999(4) 0.36020(10) 0.0372(2) Uani d D 1 O
O4 0.2112(2) 0.03234(4) 0.44934(8) 0.0349(2) Uani d D 1 O
O5 -0.1873(2) 0.02464(4) 0.12787(9) 0.0389(3) Uani d D 1 O
O6 0.3008(2) 0.01848(4) 0.22099(9) 0.0338(2) Uani d D 1 O
O7 0.1306(2) 0.17563(4) 0.47380(10) 0.0443(3) Uani d . 1 O
O8 0.3883(2) 0.11828(4) 0.54760(10) 0.0446(3) Uani d . 1 O
O9 0.6335(2) 0.18094(4) 0.68070(10) 0.0422(3) Uani d . 1 O
O10 1.3464(2) 0.17117(4) 0.90990(10) 0.0428(3) Uani d . 1 O
O11 1.8874(2) 0.16075(5) 1.08400(10) 0.0569(4) Uani d . 1 O
O12 1.6421(2) 0.10336(4) 0.99670(10) 0.0512(3) Uani d . 1 O
O13 0.8232(2) 0.10828(4) 0.52710(10) 0.0386(3) Uani d D 1 O
O14 0.2117(2) 0.06742(5) 0.00980(10) 0.0497(3) Uani d D 1 O
O15 0.5128(2) -0.07450(4) 0.22930(10) 0.0402(3) Uani d D 1 O
C1 0.3114(2) 0.16312(5) 0.53680(10) 0.0295(3) Uani d . 1 C
C2 0.4526(2) 0.20528(5) 0.60450(10) 0.0323(3) Uani d . 1 C
C3 0.8157(2) 0.20920(5) 0.73380(10) 0.0298(3) Uani d . 1 C
C4 0.8294(2) 0.26230(5) 0.73040(10) 0.0349(3) Uani d . 1 C
C5 1.0256(3) 0.28531(6) 0.78950(10) 0.0408(4) Uani d . 1 C
C6 1.2036(2) 0.25699(6) 0.85130(10) 0.0358(3) Uani d . 1 C
C7 1.1837(2) 0.20390(5) 0.85320(10) 0.0303(3) Uani d . 1 C
C8 0.9908(2) 0.17990(5) 0.79500(10) 0.0323(3) Uani d . 1 C
C9 1.5501(2) 0.19235(5) 0.97230(10) 0.0327(3) Uani d . 1 C
C10 1.7061(2) 0.14874(6) 1.02230(10) 0.0343(3) Uani d . 1 C
H2 0.5086 0.2283 0.5537 0.039 Uiso calc R 1 H
H3 0.3641 0.2251 0.6468 0.039 Uiso calc R 1 H
H4 0.7116 0.2819 0.6900 0.042 Uiso calc R 1 H
H5 1.0380 0.3209 0.7875 0.049 Uiso calc R 1 H
H6 1.3328 0.2732 0.8904 0.043 Uiso calc R 1 H
H8 0.9785 0.1443 0.7968 0.039 Uiso calc R 1 H
H9 1.5213 0.2141 1.0330 0.039 Uiso calc R 1 H
H10 1.6187 0.2132 0.9225 0.039 Uiso calc R 1 H
H11 0.028(3) -0.0679(6) 0.3510(10) 0.055 Uiso d D 1 H
H12 -0.169(2) -0.0572(7) 0.272(2) 0.055 Uiso d D 1 H
H13 0.001(3) 0.1244(7) 0.2150(10) 0.061 Uiso d D 1 H
H14 0.081(3) 0.1288(6) 0.3320(10) 0.061 Uiso d D 1 H
H15 -0.398(2) 0.0411(7) 0.3160(10) 0.056 Uiso d D 1 H
H16 -0.258(3) 0.0658(6) 0.4060(10) 0.056 Uiso d D 1 H
H17 0.266(3) 0.0608(4) 0.478(2) 0.052 Uiso d D 1 H
H18 0.225(3) 0.0102(5) 0.5020(10) 0.052 Uiso d D 1 H
H19 -0.232(3) 0.0507(5) 0.0870(10) 0.058 Uiso d D 1 H
H20 -0.185(4) -0.0013(5) 0.0860(10) 0.058 Uiso d D 1 H
H21 0.281(3) 0.0327(6) 0.1560(10) 0.051 Uiso d D 1 H
H22 0.349(3) -0.0118(4) 0.217(2) 0.051 Uiso d D 1 H
H23 0.703(2) 0.1201(7) 0.540(2) 0.058 Uiso d D 1 H
H24 0.904(3) 0.1327(6) 0.513(2) 0.058 Uiso d D 1 H
H25 0.325(2) 0.0840(7) 0.000(2) 0.075 Uiso d D 1 H
H26 0.104(2) 0.0879(7) 0.009(2) 0.075 Uiso d D 1 H
H27 0.475(3) -0.0887(7) 0.1647(9) 0.060 Uiso d D 1 H
H28 0.502(3) -0.0961(6) 0.2810(10) 0.060 Uiso d D 1 H

loop_
_atom_site_aniso_label
_atom_site_aniso_U_11
_atom_site_aniso_U_22
_atom_site_aniso_U_33
_atom_site_aniso_U_12
_atom_site_aniso_U_13
_atom_site_aniso_U_23
Mg1 0.0250(2) 0.0265(2) 0.0250(2) -0.0007(2) 0.0011(2) 0.0009(2)
O1 0.0346(5) 0.0295(5) 0.0415(6) -0.0017(4) -0.0012(5) 0.0036(4)
O2 0.0580(7) 0.0280(5) 0.0314(6) -0.0024(5) -0.0019(5) 0.0020(4)
O3 0.0277(5) 0.0419(6) 0.0401(6) -0.0012(4) 0.0030(4) -0.0086(5)
O4 0.0405(6) 0.0319(5) 0.0274(5) -0.0055(4) -0.0037(4) 0.0016(4)
O5 0.0457(6) 0.0341(5) 0.0303(5) 0.0036(5) -0.0059(5) 0.0005(4)
O6 0.0310(5) 0.0375(5) 0.0329(5) 0.0028(4) 0.0070(4) 0.0025(4)
O7 0.0315(5) 0.0374(6) 0.0536(7) 0.0015(4) -0.0131(5) 0.0041(5)
O8 0.0348(6) 0.0300(5) 0.0587(7) 0.0020(4) -0.0125(5) -0.0074(5)
O9 0.0332(5) 0.0293(5) 0.0530(7) -0.0026(4) -0.0148(5) 0.0020(5)
O10 0.0314(5) 0.0287(5) 0.0574(7) -0.0001(4) -0.0138(5) 0.0003(5)
O11 0.0417(7) 0.0510(7) 0.0629(8) -0.0101(5) -0.0214(6) 0.0211(6)
O12 0.0551(7) 0.0328(6) 0.0525(7) 0.0047(5) -0.0173(6) 0.0032(5)
O13 0.0328(5) 0.0390(6) 0.0439(6) 0.0034(4) 0.0083(5) -0.0029(5)
O14 0.0538(7) 0.0476(7) 0.0489(7) -0.0056(6) 0.0138(6) 0.0070(6)
O15 0.0457(6) 0.0357(6) 0.0378(6) -0.0016(5) 0.0060(5) 0.0004(5)
C1 0.0248(6) 0.0308(7) 0.0310(7) -0.0008(5) 0.0018(5) 0.0018(5)
C2 0.0280(7) 0.0287(7) 0.0360(7) 0.0030(5) -0.0023(6) -0.0003(6)
C3 0.0272(6) 0.0293(7) 0.0301(7) -0.0018(5) 0.0002(5) -0.0044(5)
C4 0.0329(7) 0.0290(7) 0.0380(8) 0.0044(5) -0.0029(6) -0.0002(6)
C5 0.0430(9) 0.0241(7) 0.0496(9) -0.0018(6) -0.0023(7) -0.0018(6)
C6 0.0314(7) 0.0301(7) 0.0405(8) -0.0043(6) -0.0039(6) -0.0043(6)
C7 0.0284(7) 0.0290(7) 0.0304(7) 0.0023(5) -0.0002(5) -0.0010(5)
C8 0.0316(7) 0.0249(6) 0.0365(8) -0.0008(5) -0.0009(6) -0.0016(5)
C9 0.0293(7) 0.0303(7) 0.0340(7) -0.0022(5) -0.0032(6) -0.0009(6)
C10 0.0324(7) 0.0356(7) 0.0304(7) -0.0011(6) -0.0024(6) 0.0060(6)

loop_
_atom_type_symbol
_atom_type_description
_atom_type_scat_dispersion_real
_atom_type_scat_dispersion_imag
_atom_type_scat_source
C C 0.0033 0.0016 'International Tables Vol C Tables 4.2.6.8 and 6.1.1.4'
H H 0.0000 0.0000 'International Tables Vol C Tables 4.2.6.8 and 6.1.1.4'
O O 0.0106 0.0060 'International Tables Vol C Tables 4.2.6.8 and 6.1.1.4'
Mg Mg 0.0486 0.0363 'International Tables Vol C Tables 4.2.6.8 and 6.1.1.4'

loop_
_geom_angle_atom_site_label_1
_geom_angle_atom_site_label_2
_geom_angle_atom_site_label_3
_geom_angle
_geom_angle_publ_flag
O1 Mg1 O2 178.36(5) yes
O1 Mg1 O3 88.20(5) yes
O1 Mg1 O5 85.25(5) yes
O1 Mg1 O6 91.18(5) yes
O2 Mg1 O3 91.61(5) yes
O2 Mg1 O6 89.05(5) yes
O3 Mg1 O6 178.39(5) yes
O4 Mg1 O1 92.94(5) yes
O4 Mg1 O2 88.69(4) yes
O4 Mg1 O3 88.81(5) yes
O4 Mg1 O5 178.18(5) yes
O4 Mg1 O6 89.74(5) yes
O5 Mg1 O2 93.12(5) yes
O5 Mg1 O3 90.91(5) yes
O5 Mg1 O6 90.52(5) yes
Mg1 O1 H11 126.0(10) no
Mg1 O1 H12 113.0(10) no
Mg1 O2 H13 122.0(10) no
Mg1 O2 H14 126.0(10) no
Mg1 O3 H15 119.0(10) no
Mg1 O3 H16 114.0(10) no
Mg1 O4 H17 121.0(10) no
Mg1 O4 H18 129.0(10) no
Mg1 O5 H19 123.0(10) no
Mg1 O5 H20 122.0(10) no
Mg1 O6 H21 109.0(10) no
Mg1 O6 H22 119.0(10) no
O7 C1 O8 124.90(10) no
O7 C1 C2 117.80(10) no
O8 C1 C2 117.30(10) no
O9 C2 C1 107.30(10) no
O9 C2 H2 110.3 no
O9 C2 H3 110.3 no
O9 C3 C4 124.70(10) no
O9 C3 C8 114.10(10) no
O10 C7 C6 124.60(10) no
O10 C7 C8 114.80(10) no
O10 C9 C10 108.90(10) no
O10 C9 H9 109.9 no
O10 C9 H10 109.9 no
O11 C10 O12 125.10(10) no
O11 C10 C9 117.10(10) no
O12 C10 C9 117.80(10) no
C1 C2 H2 110.3 no
C1 C2 H3 110.3 no
C3 O9 C2 120.10(10) no
C3 C4 C5 117.70(10) no
C3 C4 H4 121.1 no
C3 C8 H8 120.1 no
C4 C3 C8 121.20(10) no
C4 C5 H5 118.8 no
C5 C4 H4 121.1 no
C5 C6 H6 120.8 no
C6 C5 C4 122.40(10) no
C6 C5 H5 118.8 no
C7 O10 C9 118.80(10) no
C7 C6 C5 118.30(10) no
C7 C6 H6 120.8 no
C7 C8 C3 119.80(10) no
C7 C8 H8 120.1 no
C8 C7 C6 120.60(10) no
C10 C9 H9 109.9 no
C10 C9 H10 109.9 no
H2 C2 H3 108.5 no
H9 C9 H10 108.3 no
H11 O1 H12 110.0(10) no
H13 O2 H14 109.0(10) no
H15 O3 H16 108.0(10) no
H17 O4 H18 109.0(10) no
H19 O5 H20 110.0(10) no
H21 O6 H22 110.0(10) no
H23 O13 H24 110.0(10) no
H25 O14 H26 110.0(10) no
H27 O15 H28 109.0(10) no

loop_
_geom_bond_atom_site_label_1
_geom_bond_atom_site_label_2
_geom_bond_distance
_geom_bond_publ_flag
Mg1 O1 2.0510(10) yes
Mg1 O2 2.0590(10) yes
Mg1 O3 2.1140(10) yes
Mg1 O4 2.0480(10) yes
Mg1 O5 2.0550(10) yes
Mg1 O6 2.1170(10) yes
O1 H11 0.853(9) no
O1 H12 0.844(9) no
O2 H13 0.855(9) no
O2 H14 0.849(9) no
O3 H15 0.851(9) no
O3 H16 0.859(9) no
O4 H17 0.853(9) no
O4 H18 0.845(9) no
O5 H19 0.851(9) no
O5 H20 0.843(9) no
O6 H21 0.848(9) no
O6 H22 0.847(9) no
O7 C1 1.242(2) no
O8 C1 1.255(2) no
O9 C2 1.424(2) no
O9 C3 1.373(2) no
O10 C7 1.374(2) no
O10 C9 1.421(2) no
O11 C10 1.235(2) no
O12 C10 1.261(2) no
O13 H23 0.848(9) no
O13 H24 0.846(9) no
O14 H25 0.849(9) no
O14 H26 0.845(9) no
O15 H27 0.846(9) no
O15 H28 0.847(9) no
C1 C2 1.519(2) no
C2 H2 0.9700 no
C2 H3 0.9700 no
C3 C4 1.385(2) no
C3 C8 1.389(2) no
C4 C5 1.392(2) no
C4 H4 0.9300 no
C5 C6 1.391(2) no
C5 H5 0.9300 no
C6 C7 1.387(2) no
C6 H6 0.9300 no
C7 C8 1.385(2) no
C8 H8 0.9300 no
C9 C10 1.521(2) no
C9 H9 0.9700 no
C9 H10 0.9700 no

loop_
_geom_hbond_atom_site_label_D
_geom_hbond_atom_site_label_H
_geom_hbond_atom_site_label_A
_geom_hbond_site_symmetry_A
_geom_hbond_distance_DH
_geom_hbond_distance_HA
_geom_hbond_distance_DA
_geom_hbond_angle_DHA
_geom_hbond_publ_flag
O1 H11 O13 3_656 0.853(9) 1.876(9) 2.728(2) 177(2) yes
O1 H12 O15 1_455 0.844(9) 1.962(9) 2.803(2) 174(2) yes
O2 H13 O11 1_354 0.855(9) 1.839(9) 2.694(2) 179(2) yes
O2 H14 O7 . 0.849(9) 2.067(9) 2.913(2) 175(2) yes
O3 H15 O6 1_455 0.851(9) 2.040(10) 2.854(2) 161(2) yes
O3 H16 O13 1_455 0.859(9) 1.813(9) 2.648(2) 163(2) yes
O4 H17 O8 . 0.853(9) 1.797(9) 2.649(2) 176(2) yes
O4 H18 O3 3_556 0.845(9) 2.080(10) 2.926(2) 176(2) yes
O5 H19 O12 1_354 0.851(9) 1.810(10) 2.657(2) 174(2) yes
O5 H20 O14 3 0.843(9) 2.057(9) 2.897(2) 173(2) yes
O6 H21 O14 . 0.848(9) 1.941(9) 2.787(2) 175(2) yes
O6 H22 O15 . 0.847(9) 1.900(10) 2.738(2) 168(2) yes
O13 H23 O8 . 0.848(9) 1.950(10) 2.745(2) 156(2) yes
O13 H23 O9 . 0.848(9) 2.42(2) 3.047(2) 132(2) yes
O13 H24 O7 1_655 0.846(9) 1.919(9) 2.751(2) 167(2) yes
O14 H25 O10 1_454 0.849(9) 2.53(2) 3.138(2) 129(2) yes
O14 H25 O12 1_454 0.849(9) 2.020(10) 2.837(2) 162(2) yes
O14 H26 O11 1_354 0.845(9) 2.590(10) 3.381(2) 156(2) yes
O15 H27 O10 3_756 0.846(9) 2.65(2) 3.242(2) 128(2) yes
O15 H27 O12 3_756 0.846(9) 1.955(9) 2.779(2) 165(2) yes
O15 H28 O8 3_656 0.847(9) 2.110(10) 2.856(2) 147(2) yes
O15 H28 O9 3_656 0.847(9) 2.440(10) 3.174(2) 145(2) yes

loop_
_geom_torsion_atom_site_label_1
_geom_torsion_atom_site_label_2
_geom_torsion_atom_site_label_3
_geom_torsion_atom_site_label_4
_geom_torsion
_geom_torsion_publ_flag
O7 C1 C2 O9 172.30(10) no
O8 C1 C2 O9 -8.8(2) no
O9 C3 C4 C5 179.6(2) no
O9 C3 C8 C7 -179.50(10) no
O10 C7 C8 C3 -179.50(10) no
O10 C9 C10 O11 -176.6(2) no
O10 C9 C10 O12 4.2(2) no
C2 O9 C3 C4 8.2(2) no
C2 O9 C3 C8 -172.70(10) no
C3 O9 C2 C1 165.00(10) no
C3 C4 C5 C6 -0.6(2) no
C4 C3 C8 C7 -0.4(2) no
C4 C5 C6 C7 0.3(3) no
C5 C6 C7 O10 179.5(2) no
C5 C6 C7 C8 -0.2(2) no
C6 C7 C8 C3 0.2(2) no
C7 O10 C9 C10 -177.30(10) no
C8 C3 C4 C5 0.6(2) no
C9 O10 C7 C6 0.5(2) no
C9 O10 C7 C8 -179.80(10) no
